data_4326450
loop_
_publ_author_name
'Maria A. Antunes'
'Laura C. J. Pereira'
'Isabel C. Santos'
'Marinella Mazzanti'
'Joaquim Mar\,calo'
'Manuel Almeida'

_publ_section_title
;
 [U(TpMe2)2(bipy)]+: A Cationic Uranium(III) Complex with
 Single-Molecule-Magnet Behavior
;
_journal_name_full 'Inorganic Chemistry'
_journal_page_first 9915
_journal_page_last 9917
_journal_paper_doi 10.1021/ic200705p
_journal_volume 50
_journal_year 2011
_chemical_formula_moiety '2(C40 H52 B2 N14 U), 3(C2 H3 N), 2(I)'
_chemical_formula_sum 'C86 H113 B4 I2 N31 U2'
_chemical_formula_weight 2354.17
_chemical_name_systematic
;
 ?
;
_space_group_IT_number 15
_symmetry_cell_setting monoclinic
_symmetry_space_group_name_Hall '-C 2yc'
_symmetry_space_group_name_H-M 'C 1 2/c 1'
_atom_sites_solution_hydrogens geom
_atom_sites_solution_primary direct
_atom_sites_solution_secondary difmap
_audit_creation_method SHELXL-97
_cell_angle_alpha 90.00
_cell_angle_beta 118.3710(10)
_cell_angle_gamma 90.00
_cell_formula_units_Z 4
_cell_length_a 27.2210(7)
_cell_length_b 18.1835(5)
_cell_length_c 22.9469(7)
_cell_measurement_reflns_used 8956
_cell_measurement_temperature 150(2)
_cell_measurement_theta_max 25.93
_cell_measurement_theta_min 2.10
_cell_volume 9993.9(5)
_computing_cell_refinement 'Bruker SAINT'
_computing_data_collection 'Bruker APEX2'
_computing_data_reduction 'Bruker SAINT'
_computing_structure_refinement 'SHELXL-97 (Sheldrick, 2008)'
_computing_structure_solution 'SHELXS-97 (Sheldrick, 2008)'
_diffrn_ambient_temperature 150(2)
_diffrn_measured_fraction_theta_full 0.996
_diffrn_measured_fraction_theta_max 0.996
_diffrn_measurement_device_type 'Bruker APEX-II CCD'
_diffrn_measurement_method '\f and \w scans'
_diffrn_radiation_monochromator graphite
_diffrn_radiation_source 'fine-focus sealed tube'
_diffrn_radiation_type MoK\a
_diffrn_radiation_wavelength 0.71073
_diffrn_reflns_av_R_equivalents 0.0439
_diffrn_reflns_av_sigmaI/netI 0.0595
_diffrn_reflns_limit_h_max 22
_diffrn_reflns_limit_h_min -32
_diffrn_reflns_limit_k_max 21
_diffrn_reflns_limit_k_min -20
_diffrn_reflns_limit_l_max 27
_diffrn_reflns_limit_l_min -27
_diffrn_reflns_number 23847
_diffrn_reflns_theta_full 25.03
_diffrn_reflns_theta_max 25.03
_diffrn_reflns_theta_min 2.70
_exptl_absorpt_coefficient_mu 3.913
_exptl_absorpt_correction_T_max 0.8916
_exptl_absorpt_correction_T_min 0.4536
_exptl_absorpt_correction_type multi-scan
_exptl_absorpt_process_details sadabs
_exptl_crystal_colour green
_exptl_crystal_density_diffrn 1.565
_exptl_crystal_description plate
_exptl_crystal_F_000 4624
_exptl_crystal_size_max 0.24
_exptl_crystal_size_mid 0.16
_exptl_crystal_size_min 0.03
_refine_diff_density_max 1.342
_refine_diff_density_min -0.826
_refine_diff_density_rms 0.124
_refine_ls_extinction_method none
_refine_ls_goodness_of_fit_ref 1.006
_refine_ls_hydrogen_treatment constr
_refine_ls_matrix_type full
_refine_ls_number_parameters 579
_refine_ls_number_reflns 8818
_refine_ls_number_restraints 0
_refine_ls_restrained_S_all 1.006
_refine_ls_R_factor_all 0.0584
_refine_ls_R_factor_gt 0.0318
_refine_ls_shift/su_max 0.002
_refine_ls_shift/su_mean 0.000
_refine_ls_structure_factor_coef Fsqd
_refine_ls_weighting_details 'calc w=1/[\s^2^(Fo^2^)+(0.0300P)^2^+0.0000P] where P=(Fo^2^+2Fc^2^)/3'
_refine_ls_weighting_scheme calc
_refine_ls_wR_factor_gt 0.0660
_refine_ls_wR_factor_ref 0.0716
_reflns_number_gt 6577
_reflns_number_total 8818
_reflns_threshold_expression >2\s(I)
_cod_data_source_file ic200705p_si_002.cif
_cod_data_source_block bipy-c2c
_cod_database_code 4326450

loop_
_symmetry_equiv_pos_as_xyz
'x, y, z'
'-x, y, -z+1/2'
'x+1/2, y+1/2, z'
'-x+1/2, y+1/2, -z+1/2'
'-x, -y, -z'
'x, -y, z-1/2'
'-x+1/2, -y+1/2, -z'
'x+1/2, -y+1/2, z-1/2'

loop_
_atom_site_label
_atom_site_type_symbol
_atom_site_fract_x
_atom_site_fract_y
_atom_site_fract_z
_atom_site_U_iso_or_equiv
_atom_site_adp_type
_atom_site_occupancy
_atom_site_symmetry_multiplicity
_atom_site_calc_flag
_atom_site_refinement_flags
U1 U 0.238823(7) 0.407827(10) 0.688356(8) 0.01694(6) Uani 1 1 d .
I1 I 0.415271(15) 0.724908(18) 0.583742(16) 0.03072(10) Uani 1 1 d .
N1 N 0.23749(18) 0.3355(2) 0.79177(19) 0.0237(10) Uani 1 1 d .
N2 N 0.33625(18) 0.3829(2) 0.79820(18) 0.0242(10) Uani 1 1 d .
N11 N 0.13229(17) 0.5388(2) 0.63273(18) 0.0231(9) Uani 1 1 d .
N12 N 0.17574(17) 0.5206(2) 0.62047(18) 0.0229(10) Uani 1 1 d .
N21 N 0.16670(18) 0.4930(2) 0.75041(18) 0.0227(9) Uani 1 1 d .
N22 N 0.22236(17) 0.4979(2) 0.76631(18) 0.0204(9) Uani 1 1 d .
N31 N 0.10069(16) 0.4140(2) 0.65082(19) 0.0222(9) Uani 1 1 d .
N32 N 0.13856(17) 0.3690(2) 0.64635(19) 0.0220(9) Uani 1 1 d .
N41 N 0.25498(17) 0.3671(2) 0.55029(17) 0.0202(9) Uani 1 1 d .
N42 N 0.21123(17) 0.3847(2) 0.56274(19) 0.0227(9) Uani 1 1 d .
N51 N 0.33218(17) 0.3167(2) 0.65714(18) 0.0199(9) Uani 1 1 d .
N52 N 0.29501(17) 0.2941(2) 0.67916(18) 0.0215(9) Uani 1 1 d .
N61 N 0.32941(16) 0.4544(2) 0.62980(18) 0.0210(9) Uani 1 1 d .
N62 N 0.30753(18) 0.4829(2) 0.66861(18) 0.0236(10) Uani 1 1 d .
C1 C 0.1895(2) 0.3208(3) 0.7922(3) 0.0296(13) Uani 1 1 d .
H1 H 0.1556 0.3252 0.7518 0.036 Uiso 1 1 calc R
C2 C 0.1865(3) 0.2995(3) 0.8486(3) 0.0393(15) Uani 1 1 d .
H2 H 0.1516 0.2882 0.8465 0.047 Uiso 1 1 calc R
C3 C 0.2344(3) 0.2953(3) 0.9067(3) 0.0493(17) Uani 1 1 d .
H3 H 0.2334 0.2824 0.9462 0.059 Uiso 1 1 calc R
C4 C 0.2845(3) 0.3097(3) 0.9082(3) 0.0442(16) Uani 1 1 d .
H4 H 0.3184 0.3065 0.9487 0.053 Uiso 1 1 calc R
C5 C 0.2851(2) 0.3290(3) 0.8499(2) 0.0271(12) Uani 1 1 d .
C6 C 0.3387(2) 0.3434(3) 0.8501(2) 0.0255(12) Uani 1 1 d .
C7 C 0.3890(3) 0.3179(3) 0.9007(3) 0.0421(15) Uani 1 1 d .
H7 H 0.3895 0.2902 0.9362 0.050 Uiso 1 1 calc R
C8 C 0.4379(3) 0.3325(3) 0.8995(3) 0.0424(15) Uani 1 1 d .
H8 H 0.4725 0.3155 0.9341 0.051 Uiso 1 1 calc R
C9 C 0.4364(2) 0.3720(3) 0.8479(3) 0.0404(15) Uani 1 1 d .
H9 H 0.4697 0.3826 0.8459 0.048 Uiso 1 1 calc R
C10 C 0.3851(2) 0.3961(3) 0.7985(2) 0.0274(12) Uani 1 1 d .
H10 H 0.3844 0.4234 0.7629 0.033 Uiso 1 1 calc R
C11 C 0.1013(2) 0.5943(3) 0.5917(2) 0.0295(12) Uani 1 1 d .
C12 C 0.1257(2) 0.6123(3) 0.5532(2) 0.0343(14) Uani 1 1 d .
H12 H 0.1137 0.6496 0.5202 0.041 Uiso 1 1 calc R
C13 C 0.1709(2) 0.5663(3) 0.5714(2) 0.0302(13) Uani 1 1 d .
C14 C 0.0507(2) 0.6257(3) 0.5904(3) 0.0473(16) Uani 1 1 d .
H14A H 0.0334 0.6609 0.5539 0.071 Uiso 1 1 calc R
H14B H 0.0609 0.6508 0.6324 0.071 Uiso 1 1 calc R
H14C H 0.0242 0.5861 0.5840 0.071 Uiso 1 1 calc R
C15 C 0.2084(2) 0.5645(3) 0.5404(3) 0.0410(15) Uani 1 1 d .
H15A H 0.2384 0.6008 0.5622 0.061 Uiso 1 1 calc R
H15B H 0.1868 0.5763 0.4932 0.061 Uiso 1 1 calc R
H15C H 0.2247 0.5153 0.5456 0.061 Uiso 1 1 calc R
C21 C 0.1620(2) 0.4964(3) 0.8071(2) 0.0301(13) Uani 1 1 d .
C22 C 0.2145(2) 0.5058(3) 0.8593(2) 0.0314(13) Uani 1 1 d .
H22 H 0.2243 0.5104 0.9047 0.038 Uiso 1 1 calc R
C23 C 0.2505(2) 0.5072(2) 0.8323(2) 0.0238(12) Uani 1 1 d .
C24 C 0.1083(3) 0.4906(3) 0.8089(3) 0.0480(16) Uani 1 1 d .
H24A H 0.0846 0.5328 0.7857 0.072 Uiso 1 1 calc R
H24B H 0.1155 0.4903 0.8550 0.072 Uiso 1 1 calc R
H24C H 0.0893 0.4450 0.7870 0.072 Uiso 1 1 calc R
C25 C 0.3125(2) 0.5198(3) 0.8679(2) 0.0295(13) Uani 1 1 d .
H25A H 0.3275 0.5130 0.8370 0.044 Uiso 1 1 calc R
H25B H 0.3301 0.4845 0.9044 0.044 Uiso 1 1 calc R
H25C H 0.3203 0.5699 0.8856 0.044 Uiso 1 1 calc R
C31 C 0.0513(2) 0.3796(3) 0.6286(3) 0.0343(13) Uani 1 1 d .
C32 C 0.0572(2) 0.3106(3) 0.6092(3) 0.0333(13) Uani 1 1 d .
H32 H 0.0292 0.2736 0.5912 0.040 Uiso 1 1 calc R
C33 C 0.1116(2) 0.3053(3) 0.6211(2) 0.0262(12) Uani 1 1 d .
C34 C 0.0003(2) 0.4149(3) 0.6247(3) 0.0519(17) Uani 1 1 d .
H34A H 0.0072 0.4283 0.6693 0.078 Uiso 1 1 calc R
H34B H -0.0310 0.3803 0.6050 0.078 Uiso 1 1 calc R
H34C H -0.0087 0.4592 0.5972 0.078 Uiso 1 1 calc R
C35 C 0.1408(2) 0.2414(3) 0.6090(3) 0.0367(14) Uani 1 1 d .
H35A H 0.1701 0.2598 0.5997 0.055 Uiso 1 1 calc R
H35B H 0.1137 0.2129 0.5711 0.055 Uiso 1 1 calc R
H35C H 0.1574 0.2100 0.6485 0.055 Uiso 1 1 calc R
C41 C 0.2348(2) 0.3523(2) 0.4850(2) 0.0241(12) Uani 1 1 d .
C42 C 0.1776(2) 0.3608(3) 0.4543(2) 0.0282(13) Uani 1 1 d .
H42 H 0.1521 0.3541 0.4087 0.034 Uiso 1 1 calc R
C43 C 0.1651(2) 0.3813(3) 0.5047(2) 0.0262(12) Uani 1 1 d .
C44 C 0.2709(2) 0.3297(3) 0.4553(2) 0.0317(13) Uani 1 1 d .
H44A H 0.2999 0.3669 0.4653 0.047 Uiso 1 1 calc R
H44B H 0.2481 0.3251 0.4072 0.047 Uiso 1 1 calc R
H44C H 0.2885 0.2823 0.4740 0.047 Uiso 1 1 calc R
C45 C 0.1081(2) 0.3993(3) 0.4946(2) 0.0383(14) Uani 1 1 d .
H45A H 0.0880 0.3537 0.4921 0.057 Uiso 1 1 calc R
H45B H 0.0876 0.4269 0.4532 0.057 Uiso 1 1 calc R
H45C H 0.1112 0.4291 0.5317 0.057 Uiso 1 1 calc R
C51 C 0.3771(2) 0.2724(3) 0.6819(2) 0.0252(12) Uani 1 1 d .
C52 C 0.3693(2) 0.2201(3) 0.7200(2) 0.0281(12) Uani 1 1 d .
H52 H 0.3941 0.1812 0.7437 0.034 Uiso 1 1 calc R
C53 C 0.3185(2) 0.2349(2) 0.7170(2) 0.0225(12) Uani 1 1 d .
C54 C 0.4244(2) 0.2819(3) 0.6675(3) 0.0381(14) Uani 1 1 d .
H54A H 0.4111 0.2759 0.6199 0.057 Uiso 1 1 calc R
H54B H 0.4531 0.2450 0.6920 0.057 Uiso 1 1 calc R
H54C H 0.4403 0.3312 0.6812 0.057 Uiso 1 1 calc R
C55 C 0.2898(2) 0.1931(3) 0.7478(2) 0.0313(13) Uani 1 1 d .
H55A H 0.2526 0.2140 0.7334 0.047 Uiso 1 1 calc R
H55B H 0.3117 0.1962 0.7961 0.047 Uiso 1 1 calc R
H55C H 0.2862 0.1414 0.7341 0.047 Uiso 1 1 calc R
C61 C 0.3576(2) 0.5070(3) 0.6171(3) 0.0297(13) Uani 1 1 d .
C62 C 0.3553(2) 0.5703(3) 0.6485(3) 0.0337(14) Uani 1 1 d .
H62 H 0.3718 0.6164 0.6486 0.040 Uiso 1 1 calc R
C63 C 0.3241(2) 0.5535(3) 0.6799(2) 0.0267(12) Uani 1 1 d .
C64 C 0.3856(3) 0.4958(3) 0.5751(3) 0.0451(17) Uani 1 1 d .
H64A H 0.4162 0.4604 0.5967 0.068 Uiso 1 1 calc R
H64B H 0.4006 0.5428 0.5696 0.068 Uiso 1 1 calc R
H64C H 0.3585 0.4769 0.5316 0.068 Uiso 1 1 calc R
C65 C 0.3067(3) 0.6033(3) 0.7185(3) 0.0370(14) Uani 1 1 d .
H65A H 0.2767 0.6357 0.6880 0.055 Uiso 1 1 calc R
H65B H 0.3387 0.6331 0.7489 0.055 Uiso 1 1 calc R
H65C H 0.2934 0.5739 0.7439 0.055 Uiso 1 1 calc R
B1 B 0.1179(3) 0.4936(3) 0.6791(3) 0.0250(13) Uani 1 1 d .
H1A H 0.0851 0.5171 0.6799 0.030 Uiso 1 1 calc R
B2 B 0.3168(2) 0.3751(3) 0.6021(3) 0.0199(12) Uani 1 1 d .
H2A H 0.3398 0.3653 0.5795 0.024 Uiso 1 1 calc R
C70 C 0.0275(4) 0.0692(5) 0.6009(5) 0.107(3) Uani 1 1 d .
H70A H 0.0606 0.0733 0.6445 0.160 Uiso 1 1 calc R
H70B H 0.0106 0.0205 0.5966 0.160 Uiso 1 1 calc R
H70C H 0.0004 0.1072 0.5965 0.160 Uiso 1 1 calc R
C71 C 0.0436(3) 0.0787(5) 0.5493(5) 0.077(3) Uani 1 1 d .
N70 N 0.0570(3) 0.0861(5) 0.5107(4) 0.112(3) Uani 1 1 d .
C80 C 0.5000 0.5999(6) 0.7500 0.126(6) Uani 1 2 d S
H80A H 0.5360 0.6178 0.7847 0.189 Uiso 0.50 1 calc PR
H80B H 0.4700 0.6178 0.7585 0.189 Uiso 0.50 1 calc PR
H80C H 0.4939 0.6178 0.7068 0.189 Uiso 0.50 1 calc PR
C81 C 0.5000 0.5209(7) 0.7500 0.067(3) Uani 1 2 d S
N81 N 0.5000 0.4609(6) 0.7500 0.091(3) Uani 1 2 d S

loop_
_atom_site_aniso_label
_atom_site_aniso_U_11
_atom_site_aniso_U_22
_atom_site_aniso_U_33
_atom_site_aniso_U_23
_atom_site_aniso_U_13
_atom_site_aniso_U_12
U1 0.01843(10) 0.01649(10) 0.01686(9) 0.00131(7) 0.00916(7) -0.00058(9)
I1 0.0328(2) 0.03019(19) 0.03065(19) 0.00414(14) 0.01631(16) -0.00541(17)
N1 0.030(3) 0.016(2) 0.025(2) 0.0016(17) 0.013(2) 0.002(2)
N2 0.030(3) 0.020(2) 0.020(2) -0.0045(16) 0.0102(19) -0.001(2)
N11 0.016(2) 0.020(2) 0.028(2) -0.0002(17) 0.0057(19) 0.0018(19)
N12 0.025(3) 0.018(2) 0.023(2) 0.0050(17) 0.0095(19) 0.0026(19)
N21 0.027(3) 0.018(2) 0.026(2) -0.0038(17) 0.015(2) -0.003(2)
N22 0.022(3) 0.014(2) 0.024(2) 0.0004(16) 0.0098(19) 0.0013(19)
N31 0.019(2) 0.017(2) 0.034(2) -0.0010(18) 0.0161(19) 0.002(2)
N32 0.021(2) 0.019(2) 0.028(2) -0.0009(17) 0.0131(19) 0.001(2)
N41 0.027(3) 0.018(2) 0.016(2) 0.0000(16) 0.0099(18) -0.0045(19)
N42 0.019(2) 0.025(2) 0.025(2) 0.0010(17) 0.0115(19) 0.0012(19)
N51 0.021(2) 0.019(2) 0.019(2) -0.0023(16) 0.0086(18) -0.0033(19)
N52 0.030(3) 0.017(2) 0.021(2) -0.0050(16) 0.016(2) -0.0029(19)
N61 0.022(2) 0.023(2) 0.020(2) 0.0015(17) 0.0113(19) -0.001(2)
N62 0.032(3) 0.020(2) 0.022(2) -0.0012(17) 0.016(2) -0.001(2)
C1 0.037(4) 0.020(3) 0.037(3) 0.003(2) 0.022(3) -0.001(3)
C2 0.051(4) 0.035(3) 0.048(4) 0.013(3) 0.038(3) 0.006(3)
C3 0.062(5) 0.053(4) 0.041(4) 0.022(3) 0.031(4) 0.015(4)
C4 0.054(4) 0.051(4) 0.027(3) 0.011(3) 0.019(3) 0.012(3)
C5 0.032(3) 0.022(3) 0.022(3) 0.002(2) 0.009(2) 0.004(3)
C6 0.030(3) 0.020(3) 0.020(3) -0.003(2) 0.005(2) 0.002(2)
C7 0.048(4) 0.040(3) 0.025(3) 0.004(2) 0.006(3) 0.005(3)
C8 0.028(4) 0.046(4) 0.041(4) 0.001(3) 0.006(3) 0.009(3)
C9 0.028(4) 0.042(3) 0.040(3) -0.014(3) 0.007(3) -0.004(3)
C10 0.032(3) 0.023(3) 0.025(3) -0.006(2) 0.012(2) 0.000(3)
C11 0.028(3) 0.021(3) 0.029(3) 0.004(2) 0.004(2) 0.002(3)
C12 0.037(4) 0.023(3) 0.027(3) 0.011(2) 0.003(3) 0.004(3)
C13 0.033(3) 0.027(3) 0.028(3) 0.007(2) 0.013(3) -0.003(3)
C14 0.037(4) 0.037(3) 0.058(4) 0.013(3) 0.014(3) 0.016(3)
C15 0.045(4) 0.041(3) 0.037(3) 0.026(3) 0.020(3) 0.014(3)
C21 0.039(4) 0.028(3) 0.034(3) -0.006(2) 0.026(3) -0.002(3)
C22 0.044(4) 0.035(3) 0.021(3) -0.006(2) 0.020(3) -0.004(3)
C23 0.031(3) 0.011(2) 0.023(3) -0.0068(19) 0.008(2) -0.002(2)
C24 0.043(4) 0.064(4) 0.049(4) -0.011(3) 0.032(3) -0.009(3)
C25 0.030(3) 0.028(3) 0.026(3) -0.007(2) 0.010(2) 0.000(3)
C31 0.022(3) 0.034(3) 0.046(3) -0.004(3) 0.015(3) -0.003(3)
C32 0.027(3) 0.024(3) 0.048(3) -0.010(2) 0.017(3) -0.011(3)
C33 0.022(3) 0.024(3) 0.030(3) -0.003(2) 0.010(2) -0.004(2)
C34 0.027(4) 0.045(4) 0.087(5) -0.019(3) 0.030(4) -0.010(3)
C35 0.034(4) 0.031(3) 0.049(4) -0.011(3) 0.023(3) -0.004(3)
C41 0.040(4) 0.016(2) 0.018(2) 0.0024(19) 0.015(2) -0.004(2)
C42 0.038(4) 0.025(3) 0.017(2) 0.002(2) 0.009(2) -0.002(3)
C43 0.024(3) 0.028(3) 0.019(3) 0.006(2) 0.005(2) 0.000(2)
C44 0.052(4) 0.027(3) 0.022(3) -0.003(2) 0.023(3) 0.000(3)
C45 0.026(3) 0.056(4) 0.025(3) 0.000(3) 0.005(2) -0.001(3)
C51 0.028(3) 0.020(3) 0.026(3) -0.011(2) 0.010(2) -0.007(2)
C52 0.031(3) 0.023(3) 0.022(3) 0.000(2) 0.006(2) 0.009(3)
C53 0.035(3) 0.016(3) 0.013(2) -0.0024(19) 0.008(2) 0.005(2)
C54 0.024(3) 0.042(3) 0.047(3) 0.004(3) 0.016(3) 0.007(3)
C55 0.044(4) 0.019(3) 0.035(3) 0.003(2) 0.021(3) 0.001(3)
C61 0.030(3) 0.031(3) 0.039(3) -0.004(2) 0.026(3) -0.011(3)
C62 0.040(4) 0.023(3) 0.050(3) -0.004(2) 0.030(3) -0.012(3)
C63 0.031(3) 0.020(3) 0.034(3) 0.001(2) 0.020(3) -0.004(2)
C64 0.064(5) 0.037(3) 0.057(4) -0.008(3) 0.047(4) -0.022(3)
C65 0.048(4) 0.024(3) 0.054(4) -0.009(3) 0.036(3) -0.013(3)
B1 0.019(3) 0.017(3) 0.037(3) -0.002(2) 0.011(3) -0.002(3)
B2 0.021(3) 0.022(3) 0.019(3) -0.002(2) 0.012(2) -0.003(3)
C70 0.069(7) 0.077(6) 0.177(11) 0.014(6) 0.060(7) 0.011(5)
C71 0.028(5) 0.067(5) 0.116(8) -0.024(6) 0.019(5) 0.012(4)
N70 0.056(5) 0.152(8) 0.112(7) -0.032(6) 0.028(5) 0.027(5)
C80 0.158(15) 0.072(9) 0.069(9) 0.000 -0.010(8) 0.000
C81 0.067(8) 0.075(8) 0.034(5) 0.000 0.002(5) 0.000
N81 0.075(8) 0.070(7) 0.088(7) 0.000 0.007(6) 0.000

loop_
_atom_type_symbol
_atom_type_description
_atom_type_scat_dispersion_real
_atom_type_scat_dispersion_imag
_atom_type_scat_source
C C 0.0033 0.0016 'International Tables Vol C Tables 4.2.6.8 and 6.1.1.4'
H H 0.0000 0.0000 'International Tables Vol C Tables 4.2.6.8 and 6.1.1.4'
N N 0.0061 0.0033 'International Tables Vol C Tables 4.2.6.8 and 6.1.1.4'
B B 0.0013 0.0007 'International Tables Vol C Tables 4.2.6.8 and 6.1.1.4'
I I -0.4742 1.8119 'International Tables Vol C Tables 4.2.6.8 and 6.1.1.4'
U U -9.6767 9.6646 'International Tables Vol C Tables 4.2.6.8 and 6.1.1.4'

loop_
_geom_angle_atom_site_label_1
_geom_angle_atom_site_label_2
_geom_angle_atom_site_label_3
_geom_angle
N62 U1 N32 147.27(12)
N62 U1 N22 99.57(12)
N32 U1 N22 86.03(12)
N62 U1 N52 84.40(12)
N32 U1 N52 108.22(12)
N22 U1 N52 147.06(12)
N62 U1 N42 74.99(12)
N32 U1 N42 81.02(12)
N22 U1 N42 142.42(12)
N52 U1 N42 70.34(12)
N62 U1 N12 78.74(13)
N32 U1 N12 73.21(12)
N22 U1 N12 69.15(11)
N52 U1 N12 142.81(11)
N42 U1 N12 73.35(11)
N62 U1 N2 76.99(12)
N32 U1 N2 135.72(12)
N22 U1 N2 82.99(12)
N52 U1 N2 65.93(11)
N42 U1 N2 129.60(12)
N12 U1 N2 139.05(11)
N62 U1 N1 137.22(13)
N32 U1 N1 74.85(13)
N22 U1 N1 68.29(11)
N52 U1 N1 86.52(11)
N42 U1 N1 139.21(11)
N12 U1 N1 127.66(12)
N2 U1 N1 61.21(13)
C1 N1 C5 117.2(4)
C1 N1 U1 121.3(3)
C5 N1 U1 119.8(3)
C10 N2 C6 116.8(4)
C10 N2 U1 120.4(3)
C6 N2 U1 121.6(3)
C11 N11 N12 110.3(4)
C11 N11 B1 126.6(4)
N12 N11 B1 122.6(4)
C13 N12 N11 105.6(4)
C13 N12 U1 137.9(3)
N11 N12 U1 116.4(3)
C21 N21 N22 109.3(4)
C21 N21 B1 126.0(5)
N22 N21 B1 124.3(4)
C23 N22 N21 105.8(4)
C23 N22 U1 131.1(3)
N21 N22 U1 107.5(2)
C31 N31 N32 110.5(4)
C31 N31 B1 129.5(4)
N32 N31 B1 120.0(4)
C33 N32 N31 105.9(4)
C33 N32 U1 132.3(3)
N31 N32 U1 121.7(3)
C41 N41 N42 109.7(4)
C41 N41 B2 126.4(4)
N42 N41 B2 123.4(4)
C43 N42 N41 106.1(4)
C43 N42 U1 138.1(3)
N41 N42 U1 115.7(3)
C51 N51 N52 109.9(4)
C51 N51 B2 126.6(4)
N52 N51 B2 122.6(4)
C53 N52 N51 105.6(4)
C53 N52 U1 134.0(3)
N51 N52 U1 110.2(3)
C61 N61 N62 109.7(4)
C61 N61 B2 127.8(4)
N62 N61 B2 122.3(4)
C63 N62 N61 105.9(4)
C63 N62 U1 133.7(3)
N61 N62 U1 119.6(3)
N1 C1 C2 123.4(5)
N1 C1 H1 118.3
C2 C1 H1 118.3
C3 C2 C1 118.6(6)
C3 C2 H2 120.7
C1 C2 H2 120.7
C2 C3 C4 119.7(5)
C2 C3 H3 120.1
C4 C3 H3 120.1
C3 C4 C5 119.3(6)
C3 C4 H4 120.3
C5 C4 H4 120.4
N1 C5 C4 121.7(5)
N1 C5 C6 118.0(4)
C4 C5 C6 120.2(5)
N2 C6 C7 121.6(5)
N2 C6 C5 116.8(4)
C7 C6 C5 121.5(5)
C8 C7 C6 120.0(5)
C8 C7 H7 120.0
C6 C7 H7 120.0
C9 C8 C7 119.3(5)
C9 C8 H8 120.3
C7 C8 H8 120.4
C8 C9 C10 118.5(6)
C8 C9 H9 120.7
C10 C9 H9 120.7
N2 C10 C9 123.8(5)
N2 C10 H10 118.1
C9 C10 H10 118.1
N11 C11 C12 106.9(5)
N11 C11 C14 124.4(5)
C12 C11 C14 128.7(5)
C11 C12 C13 107.2(4)
C11 C12 H12 126.4
C13 C12 H12 126.4
N12 C13 C12 110.1(5)
N12 C13 C15 124.3(5)
C12 C13 C15 125.6(4)
C11 C14 H14A 109.5
C11 C14 H14B 109.5
H14A C14 H14B 109.5
C11 C14 H14C 109.5
H14A C14 H14C 109.5
H14B C14 H14C 109.5
C13 C15 H15A 109.5
C13 C15 H15B 109.5
H15A C15 H15B 109.5
C13 C15 H15C 109.5
H15A C15 H15C 109.5
H15B C15 H15C 109.5
N21 C21 C22 107.9(5)
N21 C21 C24 124.0(5)
C22 C21 C24 128.1(5)
C21 C22 C23 106.1(4)
C21 C22 H22 126.9
C23 C22 H22 126.9
N22 C23 C22 110.8(5)
N22 C23 C25 121.7(4)
C22 C23 C25 127.5(4)
C21 C24 H24A 109.5
C21 C24 H24B 109.5
H24A C24 H24B 109.5
C21 C24 H24C 109.5
H24A C24 H24C 109.5
H24B C24 H24C 109.5
C23 C25 H25A 109.5
C23 C25 H25B 109.5
H25A C25 H25B 109.5
C23 C25 H25C 109.5
H25A C25 H25C 109.5
H25B C25 H25C 109.5
N31 C31 C32 107.5(5)
N31 C31 C34 123.9(5)
C32 C31 C34 128.6(5)
C31 C32 C33 106.4(5)
C31 C32 H32 126.8
C33 C32 H32 126.8
N32 C33 C32 109.8(4)
N32 C33 C35 121.1(5)
C32 C33 C35 129.1(5)
C31 C34 H34A 109.5
C31 C34 H34B 109.5
H34A C34 H34B 109.5
C31 C34 H34C 109.5
H34A C34 H34C 109.5
H34B C34 H34C 109.5
C33 C35 H35A 109.5
C33 C35 H35B 109.5
H35A C35 H35B 109.5
C33 C35 H35C 109.5
H35A C35 H35C 109.5
H35B C35 H35C 109.5
N41 C41 C42 108.0(4)
N41 C41 C44 123.3(5)
C42 C41 C44 128.6(4)
C41 C42 C43 105.4(4)
C41 C42 H42 127.3
C43 C42 H42 127.3
N42 C43 C42 110.8(5)
N42 C43 C45 124.3(4)
C42 C43 C45 124.9(5)
C41 C44 H44A 109.5
C41 C44 H44B 109.5
H44A C44 H44B 109.5
C41 C44 H44C 109.5
H44A C44 H44C 109.5
H44B C44 H44C 109.5
C43 C45 H45A 109.5
C43 C45 H45B 109.5
H45A C45 H45B 109.5
C43 C45 H45C 109.5
H45A C45 H45C 109.5
H45B C45 H45C 109.5
N51 C51 C52 107.5(4)
N51 C51 C54 123.1(4)
C52 C51 C54 129.4(5)
C51 C52 C53 106.7(4)
C51 C52 H52 126.7
C53 C52 H52 126.7
N52 C53 C52 110.4(4)
N52 C53 C55 121.5(5)
C52 C53 C55 128.1(4)
C51 C54 H54A 109.5
C51 C54 H54B 109.5
H54A C54 H54B 109.5
C51 C54 H54C 109.5
H54A C54 H54C 109.5
H54B C54 H54C 109.5
C53 C55 H55A 109.5
C53 C55 H55B 109.5
H55A C55 H55B 109.5
C53 C55 H55C 109.5
H55A C55 H55C 109.5
H55B C55 H55C 109.5
N61 C61 C62 108.0(4)
N61 C61 C64 124.1(4)
C62 C61 C64 127.9(5)
C61 C62 C63 106.2(4)
C61 C62 H62 126.9
C63 C62 H62 126.9
N62 C63 C62 110.1(4)
N62 C63 C65 121.5(4)
C62 C63 C65 128.3(4)
C61 C64 H64A 109.5
C61 C64 H64B 109.5
H64A C64 H64B 109.5
C61 C64 H64C 109.5
H64A C64 H64C 109.5
H64B C64 H64C 109.5
C63 C65 H65A 109.5
C63 C65 H65B 109.5
H65A C65 H65B 109.5
C63 C65 H65C 109.5
H65A C65 H65C 109.5
H65B C65 H65C 109.5
N11 B1 N21 111.4(4)
N11 B1 N31 109.5(4)
N21 B1 N31 111.8(4)
N11 B1 H1A 108.0
N21 B1 H1A 108.0
N31 B1 H1A 108.0
N41 B2 N61 110.7(4)
N41 B2 N51 109.7(4)
N61 B2 N51 112.5(4)
N41 B2 H2A 107.9
N61 B2 H2A 107.9
N51 B2 H2A 107.9
C71 C70 H70A 109.5
C71 C70 H70B 109.5
H70A C70 H70B 109.5
C71 C70 H70C 109.5
H70A C70 H70C 109.5
H70B C70 H70C 109.5
N70 C71 C70 178.6(11)
C81 C80 H80A 109.5
C81 C80 H80B 109.5
H80A C80 H80B 109.5
C81 C80 H80C 109.5
H80A C80 H80C 109.5
H80B C80 H80C 109.5
N81 C81 C80 180.000(8)

loop_
_geom_bond_atom_site_label_1
_geom_bond_atom_site_label_2
_geom_bond_distance
U1 N62 2.524(4)
U1 N32 2.525(4)
U1 N22 2.617(4)
U1 N52 2.640(4)
U1 N42 2.644(4)
U1 N12 2.653(4)
U1 N2 2.691(4)
U1 N1 2.729(4)
N1 C1 1.339(6)
N1 C5 1.353(6)
N2 C10 1.348(6)
N2 C6 1.366(6)
N11 C11 1.365(6)
N11 N12 1.380(5)
N11 B1 1.535(7)
N12 C13 1.355(6)
N21 C21 1.368(6)
N21 N22 1.383(5)
N21 B1 1.542(7)
N22 C23 1.343(6)
N31 C31 1.343(6)
N31 N32 1.357(5)
N31 B1 1.564(6)
N32 C33 1.347(6)
N41 C41 1.355(5)
N41 N42 1.388(5)
N41 B2 1.538(7)
N42 C43 1.329(6)
N51 C51 1.344(6)
N51 N52 1.391(5)
N51 B2 1.548(6)
N52 C53 1.338(6)
N61 C61 1.342(6)
N61 N62 1.386(5)
N61 B2 1.547(6)
N62 C63 1.345(6)
C1 C2 1.389(7)
C1 H1 0.9500
C2 C3 1.353(8)
C2 H2 0.9500
C3 C4 1.370(8)
C3 H3 0.9500
C4 C5 1.392(7)
C4 H4 0.9500
C5 C6 1.478(7)
C6 C7 1.388(7)
C7 C8 1.372(8)
C7 H7 0.9500
C8 C9 1.369(8)
C8 H8 0.9500
C9 C10 1.385(7)
C9 H9 0.9500
C10 H10 0.9500
C11 C12 1.374(7)
C11 C14 1.478(7)
C12 C13 1.379(7)
C12 H12 0.9500
C13 C15 1.495(7)
C14 H14A 0.9800
C14 H14B 0.9800
C14 H14C 0.9800
C15 H15A 0.9800
C15 H15B 0.9800
C15 H15C 0.9800
C21 C22 1.370(7)
C21 C24 1.487(7)
C22 C23 1.386(7)
C22 H22 0.9500
C23 C25 1.502(7)
C24 H24A 0.9800
C24 H24B 0.9800
C24 H24C 0.9800
C25 H25A 0.9800
C25 H25B 0.9800
C25 H25C 0.9800
C31 C32 1.366(7)
C31 C34 1.494(7)
C32 C33 1.377(7)
C32 H32 0.9500
C33 C35 1.503(7)
C34 H34A 0.9800
C34 H34B 0.9800
C34 H34C 0.9800
C35 H35A 0.9800
C35 H35B 0.9800
C35 H35C 0.9800
C41 C42 1.379(7)
C41 C44 1.496(7)
C42 C43 1.402(7)
C42 H42 0.9500
C43 C45 1.492(7)
C44 H44A 0.9800
C44 H44B 0.9800
C44 H44C 0.9800
C45 H45A 0.9800
C45 H45B 0.9800
C45 H45C 0.9800
C51 C52 1.373(7)
C51 C54 1.485(7)
C52 C53 1.379(7)
C52 H52 0.9500
C53 C55 1.487(7)
C54 H54A 0.9800
C54 H54B 0.9800
C54 H54C 0.9800
C55 H55A 0.9800
C55 H55B 0.9800
C55 H55C 0.9800
C61 C62 1.376(7)
C61 C64 1.501(7)
C62 C63 1.383(7)
C62 H62 0.9500
C63 C65 1.491(7)
C64 H64A 0.9800
C64 H64B 0.9800
C64 H64C 0.9800
C65 H65A 0.9800
C65 H65B 0.9800
C65 H65C 0.9800
B1 H1A 1.0000
B2 H2A 1.0000
C70 C71 1.456(12)
C70 H70A 0.9800
C70 H70B 0.9800
C70 H70C 0.9800
C71 N70 1.114(11)
C80 C81 1.436(14)
C80 H80A 0.9800
C80 H80B 0.9800
C80 H80C 0.9800
C81 N81 1.091(12)
